data_4134540
loop_
_publ_author_name
'Konrad, David B.'
'Savasci, G\"okcen'
'Allmendinger, Lars'
'Trauner, Dirk'
'Ochsenfeld, Christian'
'Ali, Ahmed M.'

_publ_section_title
;
 Computational Design and Synthesis of a Deeply Red-Shifted and Bistable
 Azobenzene
;
_journal_name_full 'Journal of the American Chemical Society'
_journal_paper_doi 10.1021/jacs.9b10430
_journal_year 2020
_chemical_formula_moiety 'C12 H6 Cl4 N2'
_chemical_formula_sum 'C12 H6 Cl4 N2'
_chemical_formula_weight 319.99
_chemical_name_common 621
_space_group_crystal_system triclinic
_space_group_IT_number 2
_space_group_name_Hall '-P 1'
_space_group_name_H-M_alt 'P -1'
_atom_sites_solution_hydrogens geom
_audit_block_code C12H6Cl4N2_uv093_trauner
_audit_creation_date
;
'Tue Aug 30 07:57:05 2016'
;
_audit_creation_method SHELXL-2014
_audit_update_record 30-Aug-16
_cell_angle_alpha 94.3451(16)
_cell_angle_beta 92.6148(17)
_cell_angle_gamma 118.514(2)
_cell_formula_units_Z 6
_cell_length_a 8.14609(18)
_cell_length_b 8.27819(16)
_cell_length_c 32.9320(6)
_cell_measurement_reflns_used 4524
_cell_measurement_temperature 173(2)
_cell_measurement_theta_max 28.1880
_cell_measurement_theta_min 4.4190
_cell_volume 1937.28(8)
_computing_cell_refinement
;
CrysAlisPro, Agilent Technologies,
Version 1.171.37.33 (release 27-03-2014 CrysAlis171 .NET)
(compiled Mar 27 2014,17:12:48)
;
_computing_data_collection
;
CrysAlisPro, Agilent Technologies,
Version 1.171.37.33 (release 27-03-2014 CrysAlis171 .NET)
(compiled Mar 27 2014,17:12:48)
;
_computing_data_reduction
;
CrysAlisPro, Agilent Technologies,
Version 1.171.37.33 (release 27-03-2014 CrysAlis171 .NET)
(compiled Mar 27 2014,17:12:48)
;
_computing_structure_refinement
;
Sheldrick, G. M. (2008).
<i>Acta Cryst.</i> A<b>64</b>, 112--122.
;
_computing_structure_solution
;
A. Altomare, M. C. Burla, M. Camalli, G. L. Cascarano, C. Giacovazzo, A.
Guagliardi, A. G. G. Moliterni, G. Polidori, R. Spagna: SIR97: a new tool for
crystal structure determination and refinement; J. Appl. Crystallogr. 1999,
32, 115-119.
;
_diffrn_ambient_temperature 173(2)
_diffrn_detector_area_resol_mean 15.9809
_diffrn_measured_fraction_theta_full 0.992
_diffrn_measured_fraction_theta_max 0.987
_diffrn_measurement_details
;
#__ type_ start__ end____ width___ exp.time_
  1 omega  -64.00   52.00   0.5000   22.5000
omega____ theta____ kappa____ phi______ frames
    -      -24.9988   77.0000 -150.0000 232

#__ type_ start__ end____ width___ exp.time_
  2 omega  -64.00   53.00   0.5000   22.5000
omega____ theta____ kappa____ phi______ frames
    -      -24.9988   77.0000   90.0000 234

#__ type_ start__ end____ width___ exp.time_
  3 omega  -13.00  104.00   0.5000   22.5000
omega____ theta____ kappa____ phi______ frames
    -       26.0925   77.0000  -30.0000 234

;
_diffrn_measurement_device 'CCD camera on \k-goniostat'
_diffrn_measurement_device_type 'Oxford XCalibur'
_diffrn_measurement_method '\w scans'
_diffrn_orient_matrix_UB_11 0.0245825000
_diffrn_orient_matrix_UB_12 0.0730674000
_diffrn_orient_matrix_UB_13 0.0157753000
_diffrn_orient_matrix_UB_21 0.0227401000
_diffrn_orient_matrix_UB_22 0.0635746000
_diffrn_orient_matrix_UB_23 -0.0148067000
_diffrn_orient_matrix_UB_31 -0.0937240000
_diffrn_orient_matrix_UB_32 -0.0157066000
_diffrn_orient_matrix_UB_33 -0.0016054000
_diffrn_radiation_collimation '0.5 mm collimator'
_diffrn_radiation_monochromator graphite
_diffrn_radiation_type MoK\a
_diffrn_radiation_wavelength 0.71073
_diffrn_reflns_av_R_equivalents 0.0127
_diffrn_reflns_av_unetI/netI 0.0286
_diffrn_reflns_Laue_measured_fraction_full 0.992
_diffrn_reflns_Laue_measured_fraction_max 0.987
_diffrn_reflns_limit_h_max 10
_diffrn_reflns_limit_h_min -9
_diffrn_reflns_limit_k_max 9
_diffrn_reflns_limit_k_min -10
_diffrn_reflns_limit_l_max 40
_diffrn_reflns_limit_l_min -41
_diffrn_reflns_number 10570
_diffrn_reflns_point_group_measured_fraction_full 0.992
_diffrn_reflns_point_group_measured_fraction_max 0.987
_diffrn_reflns_theta_full 25.240
_diffrn_reflns_theta_max 26.370
_diffrn_reflns_theta_min 4.363
_diffrn_source 'fine-focus sealed tube'
_diffrn_source_current 40_mA
_diffrn_source_power 2.00_kW
_diffrn_source_type 'Spellman generator'
_diffrn_source_voltage 50_kV
_exptl_absorpt_coefficient_mu 0.896
_exptl_absorpt_correction_T_max 1.00000
_exptl_absorpt_correction_T_min 0.87995
_exptl_absorpt_correction_type multi-scan
_exptl_absorpt_process_details
;
CrysAlisPro, Agilent Technologies,
Version 1.171.37.33 (release 27-03-2014 CrysAlis171 .NET)
(compiled Mar 27 2014,17:12:48)
Empirical absorption correction using spherical harmonics,
 implemented in SCALE3 ABSPACK scaling algorithm.
;
_exptl_crystal_colour red
_exptl_crystal_density_diffrn 1.646
_exptl_crystal_description block
_exptl_crystal_F_000 960
_exptl_crystal_size_max 0.454
_exptl_crystal_size_mid 0.303
_exptl_crystal_size_min 0.161
_refine_diff_density_max 0.563
_refine_diff_density_min -0.405
_refine_diff_density_rms 0.050
_refine_ls_extinction_method none
_refine_ls_goodness_of_fit_ref 1.020
_refine_ls_hydrogen_treatment constr
_refine_ls_matrix_type full
_refine_ls_number_parameters 487
_refine_ls_number_reflns 7833
_refine_ls_number_restraints 0
_refine_ls_restrained_S_all 1.020
_refine_ls_R_factor_all 0.0372
_refine_ls_R_factor_gt 0.0318
_refine_ls_shift/su_max 0.001
_refine_ls_shift/su_mean 0.000
_refine_ls_structure_factor_coef Fsqd
_refine_ls_weighting_details 'w=1/[\s^2^(Fo^2^)+(0.0299P)^2^+0.7877P] where P=(Fo^2^+2Fc^2^)/3'
_refine_ls_weighting_scheme calc
_refine_ls_wR_factor_gt 0.0717
_refine_ls_wR_factor_ref 0.0754
_reflns_Friedel_coverage 0.000
_reflns_number_gt 6902
_reflns_number_total 7833
_reflns_threshold_expression 'I > 2\s(I)'
_cod_data_source_file ja9b10430_si_003.cif
_cod_data_source_block uo093
_cod_database_code 4134540
_shelx_space_group_comment
;
The symmetry employed for this shelxl refinement is uniquely defined
by the following loop, which should always be used as a source of
symmetry information in preference to the above space-group names.
They are only intended as comments.
;
_shelxl_version_number 2014-3

loop_
_space_group_symop_operation_xyz
'x, y, z'
'-x, -y, -z'

loop_
_atom_site_label
_atom_site_type_symbol
_atom_site_fract_x
_atom_site_fract_y
_atom_site_fract_z
_atom_site_U_iso_or_equiv
_atom_site_adp_type
_atom_site_occupancy
_atom_site_site_symmetry_order
_atom_site_calc_flag
_atom_site_refinement_flags_posn
_atom_site_refinement_flags_adp
_atom_site_refinement_flags_occupancy
_atom_site_disorder_assembly
_atom_site_disorder_group
C1 C 0.1902(2) 0.9262(2) 0.02615(5) 0.0239(4) Uani 1 1 d . . . . .
C2 C 0.0464(3) 0.8027(2) -0.00305(6) 0.0262(4) Uani 1 1 d . . . . .
C3 C 0.0469(3) 0.8333(3) -0.04365(6) 0.0322(4) Uani 1 1 d . . . . .
H3 H -0.0521 0.7475 -0.0631 0.039 Uiso 1 1 calc R U . . .
C4 C 0.1929(3) 0.9903(3) -0.05568(6) 0.0361(5) Uani 1 1 d . . . . .
H4 H 0.1947 1.0114 -0.0836 0.043 Uiso 1 1 calc R U . . .
C5 C 0.3362(3) 1.1168(3) -0.02758(6) 0.0342(4) Uani 1 1 d . . . . .
H5 H 0.4359 1.2247 -0.0361 0.041 Uiso 1 1 calc R U . . .
C6 C 0.3335(3) 1.0849(3) 0.01311(6) 0.0280(4) Uani 1 1 d . . . . .
C7 C 0.2974(2) 0.8790(2) 0.12869(6) 0.0267(4) Uani 1 1 d . . . . .
C8 C 0.3179(3) 0.7331(3) 0.14182(6) 0.0280(4) Uani 1 1 d . . . . .
C9 C 0.2986(3) 0.6930(3) 0.18180(6) 0.0333(4) Uani 1 1 d . . . . .
H9 H 0.3071 0.5894 0.1899 0.040 Uiso 1 1 calc R U . . .
C10 C 0.2667(3) 0.8049(3) 0.20973(6) 0.0369(5) Uani 1 1 d . . . . .
H10 H 0.2524 0.7774 0.2373 0.044 Uiso 1 1 calc R U . . .
C11 C 0.2552(3) 0.9571(3) 0.19823(6) 0.0352(4) Uani 1 1 d . . . . .
H11 H 0.2384 1.0367 0.2179 0.042 Uiso 1 1 calc R U . . .
C12 C 0.2685(3) 0.9918(3) 0.15776(6) 0.0303(4) Uani 1 1 d . . . . .
C13 C 0.7594(2) 0.5074(2) 0.19803(5) 0.0230(4) Uani 1 1 d . . . . .
C14 C 0.7907(2) 0.6311(2) 0.16923(6) 0.0257(4) Uani 1 1 d . . . . .
C15 C 0.8311(3) 0.5991(3) 0.13007(6) 0.0306(4) Uani 1 1 d . . . . .
H15 H 0.8474 0.6831 0.1105 0.037 Uiso 1 1 calc R U . . .
C16 C 0.8472(3) 0.4424(3) 0.11995(6) 0.0340(4) Uani 1 1 d . . . . .
H16 H 0.8761 0.4193 0.0932 0.041 Uiso 1 1 calc R U . . .
C17 C 0.8220(3) 0.3195(3) 0.14805(6) 0.0338(4) Uani 1 1 d . . . . .
H17 H 0.8353 0.2134 0.1408 0.041 Uiso 1 1 calc R U . . .
C18 C 0.7773(2) 0.3505(2) 0.18687(6) 0.0272(4) Uani 1 1 d . . . . .
C19 C 0.5783(2) 0.4817(2) 0.29450(5) 0.0254(4) Uani 1 1 d . . . . .
C20 C 0.4079(3) 0.4686(3) 0.30398(6) 0.0278(4) Uani 1 1 d . . . . .
C21 C 0.3786(3) 0.5124(3) 0.34318(6) 0.0374(5) Uani 1 1 d . . . . .
H21 H 0.2626 0.5065 0.3488 0.045 Uiso 1 1 calc R U . . .
C22 C 0.5200(3) 0.5651(3) 0.37409(6) 0.0462(6) Uani 1 1 d . . . . .
H22 H 0.5012 0.5962 0.4012 0.055 Uiso 1 1 calc R U . . .
C23 C 0.6887(3) 0.5731(3) 0.36616(6) 0.0421(5) Uani 1 1 d . . . . .
H23 H 0.7839 0.6059 0.3878 0.050 Uiso 1 1 calc R U . . .
C24 C 0.7177(3) 0.5330(3) 0.32652(6) 0.0316(4) Uani 1 1 d . . . . .
C25 C 0.7494(3) 0.0918(3) 0.36773(6) 0.0340(4) Uani 1 1 d . . . . .
C26 C 0.6489(3) 0.0072(3) 0.32986(6) 0.0382(5) Uani 1 1 d . . . . .
C27 C 0.7270(4) -0.0497(3) 0.29936(7) 0.0441(5) Uani 1 1 d . . . . .
H27 H 0.6568 -0.1079 0.2737 0.053 Uiso 1 1 calc R U . . .
C28 C 0.9064(4) -0.0217(3) 0.30632(8) 0.0506(6) Uani 1 1 d . . . . .
H28 H 0.9601 -0.0611 0.2854 0.061 Uiso 1 1 calc R U . . .
C29 C 1.0103(3) 0.0632(3) 0.34351(8) 0.0465(6) Uani 1 1 d . . . . .
H29 H 1.1344 0.0819 0.3482 0.056 Uiso 1 1 calc R U . . .
C30 C 0.9308(3) 0.1205(3) 0.37377(6) 0.0375(5) Uani 1 1 d . . . . .
C31 C 0.4753(3) 0.0930(3) 0.44839(5) 0.0275(4) Uani 1 1 d . . . . .
C32 C 0.5578(3) 0.2574(3) 0.47506(6) 0.0287(4) Uani 1 1 d . . . . .
C33 C 0.4669(3) 0.2794(3) 0.50775(6) 0.0329(4) Uani 1 1 d . . . . .
H33 H 0.5245 0.3914 0.5256 0.039 Uiso 1 1 calc R U . . .
C34 C 0.2928(3) 0.1393(3) 0.51449(6) 0.0358(5) Uani 1 1 d . . . . .
H34 H 0.2313 0.1551 0.5371 0.043 Uiso 1 1 calc R U . . .
C35 C 0.2076(3) -0.0236(3) 0.48867(6) 0.0345(4) Uani 1 1 d . . . . .
H35 H 0.0875 -0.1200 0.4932 0.041 Uiso 1 1 calc R U . . .
C36 C 0.2987(3) -0.0448(3) 0.45624(6) 0.0307(4) Uani 1 1 d . . . . .
N1 N 0.1712(2) 0.8908(2) 0.06819(5) 0.0262(3) Uani 1 1 d . . . . .
N2 N 0.3176(2) 0.9090(2) 0.08628(5) 0.0292(3) Uani 1 1 d . . . . .
N3 N 0.7309(2) 0.5576(2) 0.23864(4) 0.0250(3) Uani 1 1 d . . . . .
N4 N 0.5954(2) 0.4309(2) 0.25293(5) 0.0265(3) Uani 1 1 d . . . . .
N5 N 0.6710(3) 0.1598(3) 0.39877(6) 0.0496(5) Uani 1 1 d . . . . .
N6 N 0.5626(3) 0.0415(2) 0.41672(5) 0.0403(4) Uani 1 1 d . . . . .
Cl1 Cl -0.13740(7) 0.60501(6) 0.01200(2) 0.03447(11) Uani 1 1 d . . . . .
Cl2 Cl 0.50428(7) 1.25698(7) 0.04803(2) 0.04678(14) Uani 1 1 d . . . . .
Cl3 Cl 0.35958(8) 0.59379(7) 0.10640(2) 0.03811(12) Uani 1 1 d . . . . .
Cl4 Cl 0.25477(8) 1.18361(7) 0.14396(2) 0.04457(14) Uani 1 1 d . . . . .
Cl5 Cl 0.77710(7) 0.83043(6) 0.18281(2) 0.03410(11) Uani 1 1 d . . . . .
Cl6 Cl 0.76016(8) 0.19962(7) 0.22219(2) 0.03932(12) Uani 1 1 d . . . . .
Cl7 Cl 0.22952(7) 0.40074(8) 0.26505(2) 0.03805(12) Uani 1 1 d . . . . .
Cl8 Cl 0.92948(7) 0.54144(9) 0.31747(2) 0.04669(14) Uani 1 1 d . . . . .
Cl9 Cl 0.42300(9) -0.02780(11) 0.32056(2) 0.06163(18) Uani 1 1 d . . . . .
Cl10 Cl 1.06118(8) 0.22892(9) 0.42054(2) 0.05366(16) Uani 1 1 d . . . . .
Cl11 Cl 0.78055(7) 0.43516(7) 0.47023(2) 0.04069(13) Uani 1 1 d . . . . .
Cl12 Cl 0.18886(7) -0.25037(8) 0.42395(2) 0.04816(15) Uani 1 1 d . . . . .

loop_
_atom_site_aniso_label
_atom_site_aniso_U_11
_atom_site_aniso_U_22
_atom_site_aniso_U_33
_atom_site_aniso_U_23
_atom_site_aniso_U_13
_atom_site_aniso_U_12
C1 0.0259(9) 0.0264(9) 0.0238(9) 0.0053(7) 0.0064(7) 0.0154(8)
C2 0.0285(9) 0.0250(9) 0.0295(10) 0.0026(7) 0.0062(7) 0.0162(8)
C3 0.0424(11) 0.0345(10) 0.0252(10) -0.0034(8) 0.0011(8) 0.0241(10)
C4 0.0553(13) 0.0428(12) 0.0222(10) 0.0073(8) 0.0119(9) 0.0321(11)
C5 0.0393(11) 0.0361(11) 0.0346(11) 0.0135(9) 0.0177(9) 0.0216(9)
C6 0.0249(9) 0.0305(10) 0.0297(10) 0.0055(8) 0.0055(7) 0.0137(8)
C7 0.0213(9) 0.0273(9) 0.0268(9) 0.0068(7) 0.0012(7) 0.0077(8)
C8 0.0254(9) 0.0273(9) 0.0279(10) 0.0023(7) -0.0005(7) 0.0105(8)
C9 0.0333(10) 0.0344(11) 0.0300(10) 0.0093(8) -0.0006(8) 0.0142(9)
C10 0.0359(11) 0.0447(12) 0.0226(10) 0.0052(8) -0.0013(8) 0.0137(10)
C11 0.0340(11) 0.0378(11) 0.0288(10) -0.0026(8) -0.0004(8) 0.0147(9)
C12 0.0278(9) 0.0259(9) 0.0347(11) 0.0047(8) 0.0010(8) 0.0110(8)
C13 0.0201(8) 0.0233(9) 0.0233(9) -0.0022(7) 0.0022(7) 0.0094(7)
C14 0.0220(9) 0.0259(9) 0.0292(9) -0.0014(7) 0.0027(7) 0.0123(8)
C15 0.0270(9) 0.0378(11) 0.0261(10) 0.0027(8) 0.0040(7) 0.0149(9)
C16 0.0300(10) 0.0439(12) 0.0266(10) -0.0072(9) 0.0037(8) 0.0180(9)
C17 0.0328(10) 0.0323(10) 0.0372(11) -0.0092(8) 0.0024(8) 0.0183(9)
C18 0.0239(9) 0.0239(9) 0.0310(10) -0.0027(7) 0.0000(7) 0.0104(8)
C19 0.0278(9) 0.0225(9) 0.0257(9) 0.0033(7) 0.0052(7) 0.0117(8)
C20 0.0275(9) 0.0287(9) 0.0267(9) 0.0065(7) 0.0042(7) 0.0127(8)
C21 0.0347(11) 0.0467(12) 0.0322(11) 0.0066(9) 0.0127(9) 0.0197(10)
C22 0.0484(13) 0.0616(15) 0.0233(10) 0.0001(10) 0.0086(9) 0.0224(12)
C23 0.0396(12) 0.0534(13) 0.0266(10) 0.0013(9) -0.0015(9) 0.0179(11)
C24 0.0275(10) 0.0349(10) 0.0323(10) 0.0039(8) 0.0033(8) 0.0149(9)
C25 0.0430(11) 0.0294(10) 0.0302(10) 0.0053(8) 0.0154(9) 0.0167(9)
C26 0.0471(12) 0.0335(11) 0.0335(11) 0.0031(9) 0.0113(9) 0.0185(10)
C27 0.0643(15) 0.0318(11) 0.0330(11) 0.0025(9) 0.0183(10) 0.0195(11)
C28 0.0714(17) 0.0342(12) 0.0481(14) 0.0051(10) 0.0350(12) 0.0245(12)
C29 0.0482(13) 0.0368(12) 0.0592(15) 0.0117(11) 0.0281(11) 0.0214(11)
C30 0.0443(12) 0.0334(11) 0.0347(11) 0.0093(9) 0.0151(9) 0.0170(10)
C31 0.0279(9) 0.0328(10) 0.0236(9) 0.0023(8) 0.0044(7) 0.0161(8)
C32 0.0292(10) 0.0324(10) 0.0266(10) 0.0035(8) 0.0035(7) 0.0164(8)
C33 0.0418(11) 0.0364(11) 0.0270(10) 0.0012(8) 0.0051(8) 0.0244(10)
C34 0.0423(12) 0.0482(12) 0.0299(10) 0.0073(9) 0.0126(9) 0.0309(11)
C35 0.0269(10) 0.0430(12) 0.0362(11) 0.0087(9) 0.0074(8) 0.0180(9)
C36 0.0280(10) 0.0360(10) 0.0272(10) 0.0004(8) 0.0003(8) 0.0155(9)
N1 0.0264(8) 0.0240(8) 0.0263(8) 0.0053(6) 0.0027(6) 0.0102(7)
N2 0.0294(8) 0.0309(8) 0.0289(8) 0.0091(7) 0.0046(7) 0.0149(7)
N3 0.0279(8) 0.0246(8) 0.0252(8) 0.0011(6) 0.0048(6) 0.0149(7)
N4 0.0254(8) 0.0285(8) 0.0260(8) 0.0005(6) 0.0045(6) 0.0135(7)
N5 0.0597(13) 0.0433(11) 0.0420(11) 0.0002(9) 0.0226(9) 0.0209(10)
N6 0.0429(10) 0.0352(10) 0.0339(9) -0.0017(8) 0.0124(8) 0.0116(8)
Cl1 0.0321(2) 0.0252(2) 0.0392(3) 0.00149(19) 0.0034(2) 0.0086(2)
Cl2 0.0345(3) 0.0375(3) 0.0445(3) 0.0106(2) -0.0005(2) -0.0022(2)
Cl3 0.0494(3) 0.0329(3) 0.0353(3) 0.0048(2) 0.0057(2) 0.0223(2)
Cl4 0.0616(4) 0.0363(3) 0.0447(3) 0.0066(2) 0.0074(3) 0.0303(3)
Cl5 0.0426(3) 0.0310(2) 0.0368(3) 0.00472(19) 0.0085(2) 0.0237(2)
Cl6 0.0512(3) 0.0291(2) 0.0442(3) 0.0038(2) 0.0057(2) 0.0246(2)
Cl7 0.0299(2) 0.0542(3) 0.0331(3) 0.0088(2) 0.00343(19) 0.0221(2)
Cl8 0.0328(3) 0.0697(4) 0.0426(3) -0.0011(3) -0.0023(2) 0.0303(3)
Cl9 0.0597(4) 0.0833(5) 0.0429(3) -0.0123(3) -0.0061(3) 0.0390(4)
Cl10 0.0462(3) 0.0687(4) 0.0429(3) 0.0055(3) 0.0065(2) 0.0250(3)
Cl11 0.0356(3) 0.0326(3) 0.0419(3) -0.0053(2) 0.0081(2) 0.0078(2)
Cl12 0.0353(3) 0.0441(3) 0.0439(3) -0.0097(2) 0.0045(2) 0.0042(2)

loop_
_atom_type_symbol
_atom_type_description
_atom_type_scat_dispersion_real
_atom_type_scat_dispersion_imag
_atom_type_scat_source
C C 0.0033 0.0016 'International Tables Vol C Tables 4.2.6.8 and 6.1.1.4'
H H 0.0000 0.0000 'International Tables Vol C Tables 4.2.6.8 and 6.1.1.4'
N N 0.0061 0.0033 'International Tables Vol C Tables 4.2.6.8 and 6.1.1.4'
Cl Cl 0.1484 0.1585 'International Tables Vol C Tables 4.2.6.8 and 6.1.1.4'

loop_
_geom_angle_atom_site_label_1
_geom_angle_atom_site_label_2
_geom_angle_atom_site_label_3
_geom_angle
_geom_angle_site_symmetry_1
_geom_angle_site_symmetry_3
_geom_angle_publ_flag
C6 C1 C2 117.66(16) . . ?
C6 C1 N1 124.17(16) . . ?
C2 C1 N1 117.86(15) . . ?
C3 C2 C1 121.62(17) . . ?
C3 C2 Cl1 119.13(15) . . ?
C1 C2 Cl1 119.25(14) . . ?
C2 C3 C4 119.21(18) . . ?
C2 C3 H3 120.4 . . ?
C4 C3 H3 120.4 . . ?
C5 C4 C3 120.80(18) . . ?
C5 C4 H4 119.6 . . ?
C3 C4 H4 119.6 . . ?
C4 C5 C6 119.39(18) . . ?
C4 C5 H5 120.3 . . ?
C6 C5 H5 120.3 . . ?
C5 C6 C1 121.29(18) . . ?
C5 C6 Cl2 117.80(15) . . ?
C1 C6 Cl2 120.73(14) . . ?
C8 C7 C12 117.96(17) . . ?
C8 C7 N2 117.65(17) . . ?
C12 C7 N2 124.30(17) . . ?
C9 C8 C7 121.53(18) . . ?
C9 C8 Cl3 119.57(15) . . ?
C7 C8 Cl3 118.85(14) . . ?
C10 C9 C8 119.16(19) . . ?
C10 C9 H9 120.4 . . ?
C8 C9 H9 120.4 . . ?
C9 C10 C11 120.89(18) . . ?
C9 C10 H10 119.6 . . ?
C11 C10 H10 119.6 . . ?
C12 C11 C10 119.22(19) . . ?
C12 C11 H11 120.4 . . ?
C10 C11 H11 120.4 . . ?
C11 C12 C7 121.09(18) . . ?
C11 C12 Cl4 118.58(16) . . ?
C7 C12 Cl4 120.31(15) . . ?
C14 C13 C18 117.95(16) . . ?
C14 C13 N3 118.12(15) . . ?
C18 C13 N3 123.57(16) . . ?
C15 C14 C13 121.99(17) . . ?
C15 C14 Cl5 119.11(15) . . ?
C13 C14 Cl5 118.90(13) . . ?
C14 C15 C16 118.61(18) . . ?
C14 C15 H15 120.7 . . ?
C16 C15 H15 120.7 . . ?
C17 C16 C15 120.90(18) . . ?
C17 C16 H16 119.6 . . ?
C15 C16 H16 119.6 . . ?
C16 C17 C18 120.04(18) . . ?
C16 C17 H17 120.0 . . ?
C18 C17 H17 120.0 . . ?
C17 C18 C13 120.47(18) . . ?
C17 C18 Cl6 118.48(14) . . ?
C13 C18 Cl6 120.91(14) . . ?
C20 C19 C24 117.74(17) . . ?
C20 C19 N4 118.00(16) . . ?
C24 C19 N4 124.14(16) . . ?
C21 C20 C19 121.85(18) . . ?
C21 C20 Cl7 119.08(15) . . ?
C19 C20 Cl7 119.05(14) . . ?
C20 C21 C22 118.99(19) . . ?
C20 C21 H21 120.5 . . ?
C22 C21 H21 120.5 . . ?
C21 C22 C23 120.9(2) . . ?
C21 C22 H22 119.6 . . ?
C23 C22 H22 119.6 . . ?
C24 C23 C22 119.45(19) . . ?
C24 C23 H23 120.3 . . ?
C22 C23 H23 120.3 . . ?
C23 C24 C19 121.04(18) . . ?
C23 C24 Cl8 118.54(16) . . ?
C19 C24 Cl8 120.39(15) . . ?
C30 C25 C26 118.28(18) . . ?
C30 C25 N5 120.80(19) . . ?
C26 C25 N5 120.77(19) . . ?
C27 C26 C25 121.0(2) . . ?
C27 C26 Cl9 119.08(18) . . ?
C25 C26 Cl9 119.96(16) . . ?
C28 C27 C26 119.6(2) . . ?
C28 C27 H27 120.2 . . ?
C26 C27 H27 120.2 . . ?
C27 C28 C29 120.8(2) . . ?
C27 C28 H28 119.6 . . ?
C29 C28 H28 119.6 . . ?
C30 C29 C28 119.1(2) . . ?
C30 C29 H29 120.5 . . ?
C28 C29 H29 120.5 . . ?
C25 C30 C29 121.3(2) . . ?
C25 C30 Cl10 119.32(15) . . ?
C29 C30 Cl10 119.40(18) . . ?
C36 C31 C32 117.12(17) . . ?
C36 C31 N6 115.73(16) . . ?
C32 C31 N6 126.67(17) . . ?
C33 C32 C31 120.77(18) . . ?
C33 C32 Cl11 117.25(15) . . ?
C31 C32 Cl11 121.90(14) . . ?
C34 C33 C32 120.18(18) . . ?
C34 C33 H33 119.9 . . ?
C32 C33 H33 119.9 . . ?
C35 C34 C33 120.41(18) . . ?
C35 C34 H34 119.8 . . ?
C33 C34 H34 119.8 . . ?
C36 C35 C34 119.14(19) . . ?
C36 C35 H35 120.4 . . ?
C34 C35 H35 120.4 . . ?
C35 C36 C31 122.38(18) . . ?
C35 C36 Cl12 118.51(15) . . ?
C31 C36 Cl12 119.11(14) . . ?
N2 N1 C1 113.03(15) . . ?
N1 N2 C7 112.13(15) . . ?
N4 N3 C13 113.60(14) . . ?
N3 N4 C19 112.13(15) . . ?
N6 N5 C25 112.91(18) . . ?
N5 N6 C31 117.86(18) . . ?

loop_
_geom_bond_atom_site_label_1
_geom_bond_atom_site_label_2
_geom_bond_distance
_geom_bond_site_symmetry_2
_geom_bond_publ_flag
C1 C6 1.393(2) . ?
C1 C2 1.396(3) . ?
C1 N1 1.437(2) . ?
C2 C3 1.380(3) . ?
C2 Cl1 1.7369(18) . ?
C3 C4 1.380(3) . ?
C3 H3 0.9500 . ?
C4 C5 1.380(3) . ?
C4 H4 0.9500 . ?
C5 C6 1.384(3) . ?
C5 H5 0.9500 . ?
C6 Cl2 1.7325(19) . ?
C7 C8 1.392(3) . ?
C7 C12 1.392(3) . ?
C7 N2 1.440(2) . ?
C8 C9 1.380(3) . ?
C8 Cl3 1.7358(19) . ?
C9 C10 1.376(3) . ?
C9 H9 0.9500 . ?
C10 C11 1.387(3) . ?
C10 H10 0.9500 . ?
C11 C12 1.383(3) . ?
C11 H11 0.9500 . ?
C12 Cl4 1.7359(19) . ?
C13 C14 1.390(2) . ?
C13 C18 1.398(2) . ?
C13 N3 1.432(2) . ?
C14 C15 1.382(3) . ?
C14 Cl5 1.7332(18) . ?
C15 C16 1.383(3) . ?
C15 H15 0.9500 . ?
C16 C17 1.376(3) . ?
C16 H16 0.9500 . ?
C17 C18 1.384(3) . ?
C17 H17 0.9500 . ?
C18 Cl6 1.7327(19) . ?
C19 C20 1.391(2) . ?
C19 C24 1.394(3) . ?
C19 N4 1.434(2) . ?
C20 C21 1.377(3) . ?
C20 Cl7 1.7358(19) . ?
C21 C22 1.378(3) . ?
C21 H21 0.9500 . ?
C22 C23 1.382(3) . ?
C22 H22 0.9500 . ?
C23 C24 1.381(3) . ?
C23 H23 0.9500 . ?
C24 Cl8 1.7338(19) . ?
C25 C30 1.382(3) . ?
C25 C26 1.394(3) . ?
C25 N5 1.444(3) . ?
C26 C27 1.382(3) . ?
C26 Cl9 1.729(2) . ?
C27 C28 1.372(3) . ?
C27 H27 0.9500 . ?
C28 C29 1.385(4) . ?
C28 H28 0.9500 . ?
C29 C30 1.384(3) . ?
C29 H29 0.9500 . ?
C30 Cl10 1.743(2) . ?
C31 C36 1.397(3) . ?
C31 C32 1.402(3) . ?
C31 N6 1.437(2) . ?
C32 C33 1.383(3) . ?
C32 Cl11 1.7307(19) . ?
C33 C34 1.379(3) . ?
C33 H33 0.9500 . ?
C34 C35 1.379(3) . ?
C34 H34 0.9500 . ?
C35 C36 1.375(3) . ?
C35 H35 0.9500 . ?
C36 Cl12 1.736(2) . ?
N1 N2 1.245(2) . ?
N3 N4 1.248(2) . ?
N5 N6 1.182(2) . ?

loop_
_geom_torsion_atom_site_label_1
_geom_torsion_atom_site_label_2
_geom_torsion_atom_site_label_3
_geom_torsion_atom_site_label_4
_geom_torsion
_geom_torsion_site_symmetry_1
_geom_torsion_site_symmetry_2
_geom_torsion_site_symmetry_3
_geom_torsion_site_symmetry_4
_geom_torsion_publ_flag
C6 C1 C2 C3 1.4(3) . . . . ?
N1 C1 C2 C3 175.27(16) . . . . ?
C6 C1 C2 Cl1 -178.83(13) . . . . ?
N1 C1 C2 Cl1 -5.0(2) . . . . ?
C1 C2 C3 C4 -0.2(3) . . . . ?
Cl1 C2 C3 C4 -179.95(14) . . . . ?
C2 C3 C4 C5 -0.7(3) . . . . ?
C3 C4 C5 C6 0.3(3) . . . . ?
C4 C5 C6 C1 1.0(3) . . . . ?
C4 C5 C6 Cl2 -174.23(15) . . . . ?
C2 C1 C6 C5 -1.8(3) . . . . ?
N1 C1 C6 C5 -175.24(17) . . . . ?
C2 C1 C6 Cl2 173.27(13) . . . . ?
N1 C1 C6 Cl2 -0.2(2) . . . . ?
C12 C7 C8 C9 4.1(3) . . . . ?
N2 C7 C8 C9 -179.19(17) . . . . ?
C12 C7 C8 Cl3 -178.51(14) . . . . ?
N2 C7 C8 Cl3 -1.8(2) . . . . ?
C7 C8 C9 C10 -3.0(3) . . . . ?
Cl3 C8 C9 C10 179.61(15) . . . . ?
C8 C9 C10 C11 -0.4(3) . . . . ?
C9 C10 C11 C12 2.6(3) . . . . ?
C10 C11 C12 C7 -1.5(3) . . . . ?
C10 C11 C12 Cl4 -179.74(15) . . . . ?
C8 C7 C12 C11 -1.8(3) . . . . ?
N2 C7 C12 C11 -178.30(17) . . . . ?
C8 C7 C12 Cl4 176.43(14) . . . . ?
N2 C7 C12 Cl4 -0.1(3) . . . . ?
C18 C13 C14 C15 2.6(3) . . . . ?
N3 C13 C14 C15 175.90(16) . . . . ?
C18 C13 C14 Cl5 -177.89(13) . . . . ?
N3 C13 C14 Cl5 -4.5(2) . . . . ?
C13 C14 C15 C16 -2.4(3) . . . . ?
Cl5 C14 C15 C16 178.06(14) . . . . ?
C14 C15 C16 C17 0.6(3) . . . . ?
C15 C16 C17 C18 0.9(3) . . . . ?
C16 C17 C18 C13 -0.7(3) . . . . ?
C16 C17 C18 Cl6 -176.32(15) . . . . ?
C14 C13 C18 C17 -1.0(3) . . . . ?
N3 C13 C18 C17 -173.93(16) . . . . ?
C14 C13 C18 Cl6 174.54(13) . . . . ?
N3 C13 C18 Cl6 1.6(2) . . . . ?
C24 C19 C20 C21 2.9(3) . . . . ?
N4 C19 C20 C21 179.21(17) . . . . ?
C24 C19 C20 Cl7 -178.77(14) . . . . ?
N4 C19 C20 Cl7 -2.5(2) . . . . ?
C19 C20 C21 C22 -2.1(3) . . . . ?
Cl7 C20 C21 C22 179.57(17) . . . . ?
C20 C21 C22 C23 -0.3(4) . . . . ?
C21 C22 C23 C24 1.9(4) . . . . ?
C22 C23 C24 C19 -1.0(3) . . . . ?
C22 C23 C24 Cl8 -179.24(18) . . . . ?
C20 C19 C24 C23 -1.3(3) . . . . ?
N4 C19 C24 C23 -177.34(18) . . . . ?
C20 C19 C24 Cl8 176.86(14) . . . . ?
N4 C19 C24 Cl8 0.8(3) . . . . ?
C30 C25 C26 C27 1.2(3) . . . . ?
N5 C25 C26 C27 176.74(19) . . . . ?
C30 C25 C26 Cl9 -178.84(15) . . . . ?
N5 C25 C26 Cl9 -3.3(3) . . . . ?
C25 C26 C27 C28 -0.4(3) . . . . ?
Cl9 C26 C27 C28 179.64(17) . . . . ?
C26 C27 C28 C29 -0.1(3) . . . . ?
C27 C28 C29 C30 -0.2(3) . . . . ?
C26 C25 C30 C29 -1.5(3) . . . . ?
N5 C25 C30 C29 -177.07(19) . . . . ?
C26 C25 C30 Cl10 179.09(15) . . . . ?
N5 C25 C30 Cl10 3.5(3) . . . . ?
C28 C29 C30 C25 1.0(3) . . . . ?
C28 C29 C30 Cl10 -179.56(17) . . . . ?
C36 C31 C32 C33 0.4(3) . . . . ?
N6 C31 C32 C33 -171.28(18) . . . . ?
C36 C31 C32 Cl11 177.06(14) . . . . ?
N6 C31 C32 Cl11 5.4(3) . . . . ?
C31 C32 C33 C34 -0.1(3) . . . . ?
Cl11 C32 C33 C34 -176.90(15) . . . . ?
C32 C33 C34 C35 -0.3(3) . . . . ?
C33 C34 C35 C36 0.3(3) . . . . ?
C34 C35 C36 C31 0.1(3) . . . . ?
C34 C35 C36 Cl12 -179.75(15) . . . . ?
C32 C31 C36 C35 -0.4(3) . . . . ?
N6 C31 C36 C35 172.21(18) . . . . ?
C32 C31 C36 Cl12 179.41(14) . . . . ?
N6 C31 C36 Cl12 -8.0(2) . . . . ?
C6 C1 N1 N2 -51.6(2) . . . . ?
C2 C1 N1 N2 134.97(17) . . . . ?
C1 N1 N2 C7 178.09(14) . . . . ?
C8 C7 N2 N1 118.06(18) . . . . ?
C12 C7 N2 N1 -65.4(2) . . . . ?
C14 C13 N3 N4 133.92(17) . . . . ?
C18 C13 N3 N4 -53.1(2) . . . . ?
C13 N3 N4 C19 176.25(14) . . . . ?
C20 C19 N4 N3 124.66(17) . . . . ?
C24 C19 N4 N3 -59.3(2) . . . . ?
C30 C25 N5 N6 -104.8(2) . . . . ?
C26 C25 N5 N6 79.7(3) . . . . ?
C25 N5 N6 C31 -179.97(17) . . . . ?
C36 C31 N6 N5 153.0(2) . . . . ?
C32 C31 N6 N5 -35.2(3) . . . . ?
